data_7249334
loop_
_publ_author_name
'Abbas, Muhammad'
'Degani, Murtaza'
'Sheybani, Simin'
'Shah, Tejas'
'Joy, Monu'
'Balkus, Kenneth J.'

_publ_section_title
;
 Synthesis and characterization of holmium based metal--organic frameworks
;
_journal_issue 39
_journal_name_full CrystEngComm
_journal_page_first 5567
_journal_page_last 5573
_journal_paper_doi 10.1039/D4CE00592A
_journal_volume 26
_journal_year 2024
_chemical_formula_moiety 'C36 H37 Ho2 N7 O16, C3 H7 N O'
_chemical_formula_sum 'C39 H44 Ho2 N8 O17'
_chemical_formula_weight 1226.68
_space_group_crystal_system triclinic
_space_group_IT_number 2
_space_group_name_Hall '-P 1'
_space_group_name_H-M_alt 'P -1'
_atom_sites_solution_hydrogens geom
_audit_creation_method SHELXL-2019/1
_audit_update_record
;
2024-05-17 deposited with the CCDC.	2024-09-09 downloaded from the CCDC.
;
_cell_angle_alpha 73.0480(10)
_cell_angle_beta 84.5140(10)
_cell_angle_gamma 70.0620(10)
_cell_formula_units_Z 2
_cell_length_a 9.8693(2)
_cell_length_b 13.6840(4)
_cell_length_c 19.1526(5)
_cell_measurement_reflns_used 9388
_cell_measurement_temperature 200(2)
_cell_measurement_theta_max 26.411
_cell_measurement_theta_min 2.229
_cell_volume 2325.88(10)
_computing_cell_refinement 'SAINT v8.40B (Bruker-AXS, 2021)'
_computing_data_collection 'Bruker APEX4 v2021.10-0 (Bruker AXS, 2021)'
_computing_data_reduction 'SAINT v8.40B (Bruker-AXS, 2021)'
_computing_publication_material 'Olex2 1.5 (Dolomanov et al., 2009); CIFTAB (Sheldrick, 2018)'
_computing_structure_refinement 'SHELXL-2019/1 (Sheldrick, 2019)'
_computing_structure_solution 'SHELXT 2018/2 (Sheldrick, 2018)'
_diffrn_ambient_temperature 200(2)
_diffrn_measured_fraction_theta_full 0.999
_diffrn_measured_fraction_theta_max 0.998
_diffrn_measurement_device_type 'Bruker D8-QUEST diffractometer'
_diffrn_measurement_method '\w and \f scan'
_diffrn_radiation_type MoK\a
_diffrn_radiation_wavelength 0.71073
_diffrn_reflns_av_R_equivalents 0.0390
_diffrn_reflns_av_unetI/netI 0.0206
_diffrn_reflns_Laue_measured_fraction_full 0.999
_diffrn_reflns_Laue_measured_fraction_max 0.998
_diffrn_reflns_limit_h_max 11
_diffrn_reflns_limit_h_min -11
_diffrn_reflns_limit_k_max 16
_diffrn_reflns_limit_k_min -16
_diffrn_reflns_limit_l_max 23
_diffrn_reflns_limit_l_min -23
_diffrn_reflns_number 65729
_diffrn_reflns_point_group_measured_fraction_full 0.999
_diffrn_reflns_point_group_measured_fraction_max 0.998
_diffrn_reflns_theta_full 25.242
_diffrn_reflns_theta_max 25.342
_diffrn_reflns_theta_min 2.323
_diffrn_source 'I\mS microfocus sealed tube'
_exptl_absorpt_coefficient_mu 3.455
_exptl_absorpt_correction_T_max 0.0628
_exptl_absorpt_correction_T_min 0.0379
_exptl_absorpt_correction_type multi-scan
_exptl_absorpt_process_details
;
 SADABS 2016/2: Krause, L., Herbst-Irmer, R., Sheldrick G.M. & Stalke D.,
 J. Appl. Cryst. 48 (2015) 3-10
;
_exptl_crystal_colour gold
_exptl_crystal_density_diffrn 1.752
_exptl_crystal_density_method 'not measured'
_exptl_crystal_description block
_exptl_crystal_F_000 1208
_exptl_crystal_size_max 0.090
_exptl_crystal_size_mid 0.080
_exptl_crystal_size_min 0.050
_refine_diff_density_max 1.907
_refine_diff_density_min -1.156
_refine_diff_density_rms 0.098
_refine_ls_extinction_method none
_refine_ls_goodness_of_fit_ref 1.222
_refine_ls_hydrogen_treatment constr
_refine_ls_matrix_type full
_refine_ls_number_parameters 749
_refine_ls_number_reflns 8489
_refine_ls_number_restraints 1563
_refine_ls_restrained_S_all 1.174
_refine_ls_R_factor_all 0.0326
_refine_ls_R_factor_gt 0.0251
_refine_ls_shift/su_max 0.005
_refine_ls_shift/su_mean 0.001
_refine_ls_structure_factor_coef Fsqd
_refine_ls_weighting_details 'w=1/[\s^2^(Fo^2^)+6.6685P] where P=(Fo^2^+2Fc^2^)/3'
_refine_ls_weighting_scheme calc
_refine_ls_wR_factor_gt 0.0498
_refine_ls_wR_factor_ref 0.0559
_reflns_Friedel_coverage 0.000
_reflns_number_gt 7484
_reflns_number_total 8489
_reflns_threshold_expression 'I > 2\s(I)'
_cod_data_source_file d4ce00592a2.cif
_cod_data_source_block shelx
_cod_depositor_comments 'Adding full bibliography for 7249334--7249335.cif.'
_cod_database_code 7249334
_shelx_shelxl_version_number 2019/1
_shelx_space_group_comment
;
The symmetry employed for this shelxl refinement is uniquely defined
by the following loop, which should always be used as a source of
symmetry information in preference to the above space-group names.
They are only intended as comments.
;
_shelx_estimated_absorpt_t_min 0.746
_shelx_estimated_absorpt_t_max 0.846

loop_
_space_group_symop_operation_xyz
'x, y, z'
'-x, -y, -z'

loop_
_atom_site_label
_atom_site_type_symbol
_atom_site_fract_x
_atom_site_fract_y
_atom_site_fract_z
_atom_site_U_iso_or_equiv
_atom_site_adp_type
_atom_site_occupancy
_atom_site_site_symmetry_order
_atom_site_calc_flag
_atom_site_refinement_flags_posn
_atom_site_refinement_flags_adp
_atom_site_refinement_flags_occupancy
_atom_site_disorder_assembly
_atom_site_disorder_group
Ho1 Ho 0.61240(2) 0.93174(2) 0.21171(2) 0.01775(5) Uani 1 1 d . U . . .
Ho2 Ho 0.82442(2) 0.49958(2) 0.30500(2) 0.02516(5) Uani 1 1 d D U . . .
O1 O -0.2886(3) 0.9890(2) 0.29590(14) 0.0249(6) Uani 1 1 d . U . . .
O2 O -0.1363(3) 0.9042(2) 0.22378(15) 0.0294(6) Uani 1 1 d . U . . .
O3 O 0.3772(3) 0.9103(3) 0.21645(16) 0.0343(7) Uani 1 1 d . U . . .
O4 O 0.4121(3) 1.0169(2) 0.27475(16) 0.0303(6) Uani 1 1 d . U . . .
O5 O 0.4570(4) 0.9793(2) -0.08689(16) 0.0464(9) Uani 1 1 d . U . . .
O6 O 0.3893(4) 0.8897(2) -0.14473(16) 0.0442(8) Uani 1 1 d . U . . .
O7 O 0.6727(3) 0.6293(2) 0.21697(15) 0.0323(6) Uani 1 1 d . U . . .
O8 O 0.6886(3) 0.7924(2) 0.15901(14) 0.0248(6) Uani 1 1 d . U . . .
O9 O 0.9637(4) 0.6585(3) 0.65773(17) 0.0520(9) Uani 1 1 d . U . . .
O10 O 1.0941(3) 0.5922(2) 0.57270(15) 0.0384(7) Uani 1 1 d . U . . .
O11 O 0.8017(4) 0.6349(3) 0.35789(18) 0.0525(9) Uani 1 1 d . U . . .
O12 O 0.6312(3) 0.7917(2) 0.31351(14) 0.0262(6) Uani 1 1 d . U . . .
O13 O 0.5960(4) 0.5222(3) 0.3633(2) 0.0633(10) Uani 1 1 d . U . . .
O14 O 1.0185(4) 0.5596(3) 0.2632(3) 0.0682(11) Uani 1 1 d . U . . .
O15A O 0.8871(18) 0.4425(16) 0.1969(8) 0.053(2) Uani 0.392(7) 1 d D U P A 1
O15B O 0.9179(12) 0.4595(10) 0.1932(5) 0.057(2) Uani 0.608(7) 1 d D U P A 2
O16A O 0.7302(14) 0.3717(9) 0.2935(8) 0.065(2) Uani 0.498(7) 1 d D U P A 1
O16B O 0.7609(14) 0.3486(8) 0.3124(8) 0.064(2) Uani 0.502(7) 1 d D U P A 2
O17A O 1.085(3) 0.6939(18) 0.0274(15) 0.123(6) Uani 0.38(3) 1 d D U P B 1
O17B O 1.021(2) 0.6992(11) 0.0432(8) 0.117(4) Uani 0.62(3) 1 d D U P B 2
N1 N 0.0599(4) 0.9917(3) 0.48505(19) 0.0342(8) Uani 1 1 d . U . . .
N2 N 0.5152(4) 0.5026(3) 0.03037(18) 0.0293(7) Uani 1 1 d . U . . .
N3 N 0.5557(3) 0.9773(3) 0.51919(18) 0.0275(7) Uani 1 1 d . U . . .
N4 N 0.3651(4) 0.5871(3) 0.3982(2) 0.0469(10) Uani 1 1 d . U . . .
N5 N 1.1757(5) 0.6422(4) 0.2078(3) 0.0550(11) Uani 1 1 d . U . . .
N6A N 1.077(2) 0.3715(11) 0.1335(11) 0.078(3) Uani 0.392(7) 1 d D U P A 1
N6B N 1.1080(12) 0.3538(8) 0.1422(7) 0.068(2) Uani 0.608(7) 1 d D U P A 2
N7A N 0.5929(18) 0.2615(13) 0.3159(6) 0.063(2) Uani 0.498(7) 1 d D U P A 1
N7B N 0.6081(16) 0.2677(12) 0.3038(7) 0.061(2) Uani 0.502(7) 1 d D U P A 2
N8A N 0.952(2) 0.8716(17) -0.0273(14) 0.078(3) Uani 0.38(3) 1 d D U P B 1
N8B N 0.9465(15) 0.8676(12) -0.0324(9) 0.076(2) Uani 0.62(3) 1 d D U P B 2
C1 C -0.1622(4) 0.9498(3) 0.2749(2) 0.0228(7) Uani 1 1 d . U . . .
C2 C -0.0394(4) 0.9585(3) 0.3107(2) 0.0254(8) Uani 1 1 d . U . . .
C3 C -0.0554(4) 0.9730(3) 0.3805(2) 0.0291(8) Uani 1 1 d . U . . .
H3 H -0.143860 0.977688 0.405933 0.035 Uiso 1 1 calc R U . . .
C4 C 0.0610(4) 0.9805(3) 0.4125(2) 0.0290(8) Uani 1 1 d . U . . .
C5 C 0.1879(4) 0.9790(3) 0.3741(2) 0.0276(8) Uani 1 1 d . U . . .
H5 H 0.265017 0.986839 0.395693 0.033 Uiso 1 1 calc R U . . .
C6 C 0.2022(4) 0.9661(3) 0.3041(2) 0.0256(8) Uani 1 1 d . U . . .
C7 C 0.0894(4) 0.9535(3) 0.2731(2) 0.0244(8) Uani 1 1 d . U . . .
H7 H 0.100483 0.941625 0.226083 0.029 Uiso 1 1 calc R U . . .
C8 C 0.3381(4) 0.9646(3) 0.2623(2) 0.0255(8) Uani 1 1 d . U . . .
C9 C 0.4393(4) 0.8938(3) -0.0887(2) 0.0249(8) Uani 1 1 d . U . . .
C10 C 0.4833(4) 0.7956(3) -0.0245(2) 0.0232(7) Uani 1 1 d . U . . .
C11 C 0.4705(4) 0.6999(3) -0.0285(2) 0.0266(8) Uani 1 1 d . U . . .
H11 H 0.427979 0.697597 -0.070190 0.032 Uiso 1 1 calc R U . . .
C12 C 0.5203(4) 0.6069(3) 0.0291(2) 0.0254(8) Uani 1 1 d . U . . .
C13 C 0.5794(4) 0.6101(3) 0.0911(2) 0.0255(8) Uani 1 1 d . U . . .
H13 H 0.612090 0.546479 0.130443 0.031 Uiso 1 1 calc R U . . .
C14 C 0.5903(4) 0.7075(3) 0.0951(2) 0.0223(7) Uani 1 1 d . U . . .
C15 C 0.5419(4) 0.8004(3) 0.0376(2) 0.0225(7) Uani 1 1 d . U . . .
H15 H 0.548510 0.866763 0.040399 0.027 Uiso 1 1 calc R U . . .
C16 C 0.6553(4) 0.7096(3) 0.1623(2) 0.0235(8) Uani 1 1 d . U . . .
C17 C 0.9816(4) 0.6554(3) 0.5927(2) 0.0303(9) Uani 1 1 d . U . . .
C18 C 0.8641(4) 0.7262(3) 0.5381(2) 0.0271(8) Uani 1 1 d . U . . .
C19 C 0.8521(4) 0.6965(3) 0.4761(2) 0.0260(8) Uani 1 1 d . U . . .
H19 H 0.920831 0.633311 0.467076 0.031 Uiso 1 1 calc R U . . .
C20 C 0.7386(4) 0.7599(3) 0.4271(2) 0.0230(7) Uani 1 1 d . U . . .
C21 C 0.6392(4) 0.8529(3) 0.4395(2) 0.0233(8) Uani 1 1 d . U . . .
H21 H 0.562892 0.896386 0.405718 0.028 Uiso 1 1 calc R U . . .
C22 C 0.6520(4) 0.8823(3) 0.5018(2) 0.0246(8) Uani 1 1 d . U . . .
C23 C 0.7641(4) 0.8187(3) 0.5512(2) 0.0274(8) Uani 1 1 d . U . . .
H23 H 0.772121 0.838641 0.593795 0.033 Uiso 1 1 calc R U . . .
C24 C 0.7234(4) 0.7266(3) 0.3610(2) 0.0273(8) Uani 1 1 d . U . . .
C25 C 0.4817(5) 0.5975(4) 0.3618(3) 0.0434(11) Uani 1 1 d . U . . .
H25 H 0.477863 0.667567 0.332355 0.052 Uiso 1 1 calc R U . . .
C26 C 0.2323(6) 0.6775(5) 0.3923(4) 0.0747(19) Uani 1 1 d . U . . .
H26A H 0.247923 0.743697 0.361472 0.112 Uiso 1 1 calc R U . . .
H26B H 0.201901 0.686087 0.441032 0.112 Uiso 1 1 calc R U . . .
H26C H 0.157140 0.663662 0.370524 0.112 Uiso 1 1 calc R U . . .
C27 C 0.3598(7) 0.4827(5) 0.4435(4) 0.0761(19) Uani 1 1 d . U . . .
H27A H 0.302539 0.456517 0.418768 0.114 Uiso 1 1 calc R U . . .
H27B H 0.315453 0.490414 0.490445 0.114 Uiso 1 1 calc R U . . .
H27C H 0.457874 0.430882 0.451733 0.114 Uiso 1 1 calc R U . . .
C28 C 1.0464(6) 0.6425(5) 0.2307(3) 0.0538(13) Uani 1 1 d . U . . .
H28 H 0.970373 0.709797 0.221708 0.065 Uiso 1 1 calc R U . . .
C29 C 1.2046(7) 0.7407(5) 0.1664(4) 0.079(2) Uani 1 1 d . U . . .
H29A H 1.237015 0.735341 0.117228 0.119 Uiso 1 1 calc R U . . .
H29B H 1.279909 0.750104 0.191096 0.119 Uiso 1 1 calc R U . . .
H29C H 1.116411 0.802982 0.162918 0.119 Uiso 1 1 calc R U . . .
C30 C 1.2952(6) 0.5415(5) 0.2165(4) 0.081(2) Uani 1 1 d . U . . .
H30A H 1.268116 0.482437 0.250738 0.122 Uiso 1 1 calc R U . . .
H30B H 1.379497 0.548134 0.235401 0.122 Uiso 1 1 calc R U . . .
H30C H 1.318507 0.526122 0.169050 0.122 Uiso 1 1 calc R U . . .
C31A C 0.9794(13) 0.4527(11) 0.1513(7) 0.061(2) Uani 0.392(7) 1 d D U P A 1
H31A H 0.980836 0.523702 0.127246 0.073 Uiso 0.392(7) 1 calc R U P A 1
C31B C 1.0093(9) 0.3717(8) 0.1903(5) 0.060(2) Uani 0.608(7) 1 d D U P A 2
H31B H 1.005719 0.310143 0.228492 0.072 Uiso 0.608(7) 1 calc R U P A 2
C32A C 1.194(2) 0.3852(18) 0.0835(11) 0.108(5) Uani 0.392(7) 1 d D U P A 1
H32A H 1.154220 0.436667 0.036823 0.162 Uiso 0.392(7) 1 calc R U P A 1
H32B H 1.251863 0.315329 0.075408 0.162 Uiso 0.392(7) 1 calc R U P A 1
H32C H 1.255213 0.412848 0.104544 0.162 Uiso 0.392(7) 1 calc R U P A 1
C32B C 1.1158(18) 0.4421(11) 0.0772(7) 0.114(4) Uani 0.608(7) 1 d D U P A 2
H32D H 1.020468 0.497633 0.067291 0.170 Uiso 0.608(7) 1 calc R U P A 2
H32E H 1.147056 0.413158 0.035084 0.170 Uiso 0.608(7) 1 calc R U P A 2
H32F H 1.184973 0.474234 0.086276 0.170 Uiso 0.608(7) 1 calc R U P A 2
C33A C 1.101(2) 0.2645(13) 0.1851(10) 0.107(5) Uani 0.392(7) 1 d D U P A 1
H33A H 1.175287 0.251199 0.220585 0.160 Uiso 0.392(7) 1 calc R U P A 1
H33B H 1.133639 0.209247 0.158572 0.160 Uiso 0.392(7) 1 calc R U P A 1
H33C H 1.011379 0.261388 0.210732 0.160 Uiso 0.392(7) 1 calc R U P A 1
C33B C 1.2144(13) 0.2494(9) 0.1444(7) 0.093(4) Uani 0.608(7) 1 d D U P A 2
H33D H 1.204751 0.196502 0.190088 0.140 Uiso 0.608(7) 1 calc R U P A 2
H33E H 1.311152 0.255157 0.141689 0.140 Uiso 0.608(7) 1 calc R U P A 2
H33F H 1.199223 0.225962 0.102946 0.140 Uiso 0.608(7) 1 calc R U P A 2
C34A C 0.6477(12) 0.3353(9) 0.2824(7) 0.064(2) Uani 0.498(7) 1 d D U P A 1
H34A H 0.609002 0.369905 0.234477 0.077 Uiso 0.498(7) 1 calc R U P A 1
C34B C 0.6823(13) 0.3057(9) 0.3338(7) 0.064(2) Uani 0.502(7) 1 d D U P A 2
H34B H 0.666363 0.294778 0.384815 0.077 Uiso 0.502(7) 1 calc R U P A 2
C35A C 0.6207(16) 0.2091(12) 0.3923(6) 0.094(4) Uani 0.498(7) 1 d D U P A 1
H35A H 0.716842 0.205515 0.404437 0.140 Uiso 0.498(7) 1 calc R U P A 1
H35B H 0.616109 0.135685 0.403632 0.140 Uiso 0.498(7) 1 calc R U P A 1
H35C H 0.548225 0.250289 0.420898 0.140 Uiso 0.498(7) 1 calc R U P A 1
C35B C 0.6211(15) 0.2767(11) 0.2267(7) 0.078(3) Uani 0.502(7) 1 d D U P A 2
H35D H 0.535544 0.332923 0.201146 0.116 Uiso 0.502(7) 1 calc R U P A 2
H35E H 0.629246 0.207314 0.218688 0.116 Uiso 0.502(7) 1 calc R U P A 2
H35F H 0.707195 0.295854 0.207818 0.116 Uiso 0.502(7) 1 calc R U P A 2
C36A C 0.4864(13) 0.2418(11) 0.2807(8) 0.075(3) Uani 0.498(7) 1 d D U P A 1
H36A H 0.486586 0.276029 0.228103 0.113 Uiso 0.498(7) 1 calc R U P A 1
H36B H 0.390989 0.272112 0.300590 0.113 Uiso 0.498(7) 1 calc R U P A 1
H36C H 0.508933 0.163638 0.289524 0.113 Uiso 0.498(7) 1 calc R U P A 1
C36B C 0.5131(17) 0.2080(11) 0.3414(10) 0.093(4) Uani 0.502(7) 1 d D U P A 2
H36D H 0.545991 0.136190 0.332967 0.139 Uiso 0.502(7) 1 calc R U P A 2
H36E H 0.414645 0.247321 0.322596 0.139 Uiso 0.502(7) 1 calc R U P A 2
H36F H 0.514657 0.200144 0.393818 0.139 Uiso 0.502(7) 1 calc R U P A 2
C37A C 0.973(3) 0.7753(19) 0.0192(13) 0.087(4) Uani 0.38(3) 1 d D U P B 1
H37A H 0.894955 0.766429 0.050338 0.105 Uiso 0.38(3) 1 calc R U P B 1
C37B C 0.9290(19) 0.7933(13) 0.0263(8) 0.084(3) Uani 0.62(3) 1 d D U P B 2
H37B H 0.846665 0.810581 0.056197 0.101 Uiso 0.62(3) 1 calc R U P B 2
C38A C 1.068(2) 0.895(3) -0.0758(13) 0.081(6) Uani 0.38(3) 1 d D U P B 1
H38A H 1.160729 0.843407 -0.055872 0.121 Uiso 0.38(3) 1 calc R U P B 1
H38B H 1.065692 0.968843 -0.079550 0.121 Uiso 0.38(3) 1 calc R U P B 1
H38C H 1.053499 0.889964 -0.124282 0.121 Uiso 0.38(3) 1 calc R U P B 1
C38B C 1.0673(16) 0.840(2) -0.0823(9) 0.101(5) Uani 0.62(3) 1 d D U P B 2
H38D H 1.128091 0.764605 -0.062544 0.152 Uiso 0.62(3) 1 calc R U P B 2
H38E H 1.124590 0.887703 -0.087558 0.152 Uiso 0.62(3) 1 calc R U P B 2
H38F H 1.029572 0.849087 -0.130184 0.152 Uiso 0.62(3) 1 calc R U P B 2
C39A C 0.816(3) 0.960(2) -0.0316(18) 0.088(6) Uani 0.38(3) 1 d D U P B 1
H39A H 0.768797 0.976337 -0.078212 0.132 Uiso 0.38(3) 1 calc R U P B 1
H39B H 0.835543 1.024125 -0.028150 0.132 Uiso 0.38(3) 1 calc R U P B 1
H39C H 0.753861 0.938875 0.008677 0.132 Uiso 0.38(3) 1 calc R U P B 1
C39B C 0.8383(19) 0.9746(13) -0.0532(10) 0.087(4) Uani 0.62(3) 1 d D U P B 2
H39D H 0.794615 0.985639 -0.099878 0.130 Uiso 0.62(3) 1 calc R U P B 2
H39E H 0.883941 1.029653 -0.058030 0.130 Uiso 0.62(3) 1 calc R U P B 2
H39F H 0.763627 0.980662 -0.015571 0.130 Uiso 0.62(3) 1 calc R U P B 2

loop_
_atom_site_aniso_label
_atom_site_aniso_U_11
_atom_site_aniso_U_22
_atom_site_aniso_U_33
_atom_site_aniso_U_23
_atom_site_aniso_U_13
_atom_site_aniso_U_12
Ho1 0.01768(8) 0.01909(9) 0.01739(9) -0.00510(7) -0.00176(6) -0.00666(6)
Ho2 0.02626(10) 0.02401(10) 0.02147(10) -0.00633(7) -0.00499(7) -0.00221(7)
O1 0.0197(12) 0.0335(15) 0.0259(14) -0.0121(12) -0.0007(10) -0.0108(11)
O2 0.0213(13) 0.0409(16) 0.0326(15) -0.0207(13) -0.0002(11) -0.0097(12)
O3 0.0231(14) 0.0563(19) 0.0352(16) -0.0270(14) 0.0053(12) -0.0170(13)
O4 0.0218(13) 0.0319(15) 0.0438(17) -0.0187(13) 0.0062(12) -0.0118(11)
O5 0.093(3) 0.0245(15) 0.0253(16) 0.0006(12) -0.0221(16) -0.0247(16)
O6 0.074(2) 0.0361(17) 0.0282(16) 0.0060(13) -0.0252(15) -0.0319(16)
O7 0.0471(17) 0.0237(14) 0.0247(14) -0.0027(11) -0.0120(12) -0.0099(12)
O8 0.0300(14) 0.0231(13) 0.0241(13) -0.0095(11) -0.0017(11) -0.0093(11)
O9 0.052(2) 0.052(2) 0.0286(16) -0.0166(15) -0.0148(14) 0.0193(16)
O10 0.0339(16) 0.0379(17) 0.0254(15) -0.0040(13) -0.0044(12) 0.0080(13)
O11 0.069(2) 0.0352(17) 0.0434(19) -0.0245(15) -0.0249(16) 0.0137(15)
O12 0.0333(14) 0.0244(14) 0.0197(13) -0.0045(11) -0.0036(11) -0.0084(11)
O13 0.0370(18) 0.069(2) 0.050(2) 0.0094(18) 0.0103(15) -0.0007(16)
O14 0.053(2) 0.059(2) 0.100(3) -0.031(2) 0.025(2) -0.0272(18)
O15A 0.053(5) 0.061(5) 0.043(4) -0.031(3) -0.005(3) -0.001(3)
O15B 0.059(4) 0.064(4) 0.038(3) -0.026(3) -0.006(3) 0.001(3)
O16A 0.069(5) 0.048(4) 0.084(6) -0.008(4) -0.022(4) -0.030(4)
O16B 0.068(5) 0.049(4) 0.082(6) -0.014(4) -0.021(4) -0.025(4)
O17A 0.098(10) 0.127(7) 0.110(10) -0.003(7) 0.011(8) -0.022(7)
O17B 0.106(8) 0.121(6) 0.089(7) 0.002(5) 0.021(6) -0.024(6)
N1 0.0284(17) 0.057(2) 0.0294(18) -0.0232(17) 0.0051(14) -0.0207(17)
N2 0.043(2) 0.0217(16) 0.0259(17) -0.0042(14) -0.0075(15) -0.0148(15)
N3 0.0283(16) 0.0253(17) 0.0259(17) -0.0088(14) -0.0052(13) -0.0020(13)
N4 0.0358(19) 0.043(2) 0.055(2) -0.0072(19) 0.0102(17) -0.0119(17)
N5 0.047(2) 0.054(2) 0.076(3) -0.034(2) 0.019(2) -0.0230(19)
N6A 0.071(5) 0.084(5) 0.069(5) -0.041(4) 0.015(4) -0.001(4)
N6B 0.061(4) 0.078(4) 0.066(4) -0.038(3) 0.009(4) -0.009(3)
N7A 0.071(4) 0.046(4) 0.085(4) -0.023(4) 0.009(4) -0.033(3)
N7B 0.071(4) 0.044(4) 0.082(4) -0.025(4) 0.014(4) -0.035(3)
N8A 0.057(4) 0.115(5) 0.054(5) -0.008(4) 0.012(4) -0.037(4)
N8B 0.055(4) 0.115(4) 0.051(4) -0.006(3) 0.006(3) -0.036(3)
C1 0.0227(17) 0.0260(18) 0.0208(17) -0.0043(15) -0.0020(14) -0.0105(14)
C2 0.0214(17) 0.031(2) 0.0266(18) -0.0097(16) -0.0016(14) -0.0106(15)
C3 0.0238(18) 0.041(2) 0.0279(19) -0.0147(17) 0.0030(15) -0.0139(17)
C4 0.0269(18) 0.038(2) 0.0274(19) -0.0139(17) 0.0009(15) -0.0132(16)
C5 0.0248(18) 0.038(2) 0.0267(19) -0.0142(17) -0.0005(15) -0.0143(16)
C6 0.0223(17) 0.032(2) 0.0258(18) -0.0083(16) -0.0011(14) -0.0119(15)
C7 0.0230(17) 0.030(2) 0.0227(18) -0.0098(16) -0.0012(14) -0.0097(15)
C8 0.0207(17) 0.0304(19) 0.0260(18) -0.0084(16) -0.0010(14) -0.0086(15)
C9 0.0295(19) 0.0243(18) 0.0214(17) -0.0047(14) -0.0019(15) -0.0101(15)
C10 0.0264(18) 0.0225(17) 0.0212(17) -0.0061(14) -0.0018(14) -0.0080(14)
C11 0.036(2) 0.0239(18) 0.0222(18) -0.0053(15) -0.0081(16) -0.0113(16)
C12 0.034(2) 0.0218(17) 0.0239(18) -0.0063(14) -0.0030(15) -0.0128(15)
C13 0.035(2) 0.0211(18) 0.0215(18) -0.0045(15) -0.0041(15) -0.0106(16)
C14 0.0257(18) 0.0218(17) 0.0218(17) -0.0087(14) -0.0008(14) -0.0080(14)
C15 0.0261(18) 0.0175(17) 0.0248(18) -0.0069(14) -0.0027(14) -0.0067(14)
C16 0.0246(18) 0.0200(17) 0.0238(18) -0.0076(14) -0.0027(14) -0.0028(14)
C17 0.0329(19) 0.0262(19) 0.0252(19) -0.0060(16) -0.0063(15) -0.0010(16)
C18 0.0267(18) 0.0256(18) 0.0259(18) -0.0066(15) -0.0036(15) -0.0044(15)
C19 0.0278(19) 0.0204(18) 0.0254(18) -0.0051(15) -0.0012(15) -0.0032(15)
C20 0.0253(17) 0.0210(17) 0.0210(17) -0.0043(14) 0.0000(14) -0.0068(14)
C21 0.0230(17) 0.0216(18) 0.0218(18) -0.0044(14) -0.0016(14) -0.0039(14)
C22 0.0245(18) 0.0227(18) 0.0234(18) -0.0073(15) -0.0008(14) -0.0029(14)
C23 0.0292(19) 0.0269(19) 0.0253(19) -0.0093(16) -0.0029(15) -0.0055(15)
C24 0.0329(19) 0.0238(18) 0.0246(18) -0.0093(15) -0.0007(15) -0.0060(15)
C25 0.035(2) 0.048(3) 0.042(2) -0.006(2) 0.0015(18) -0.0130(19)
C26 0.047(3) 0.064(4) 0.091(5) -0.010(3) 0.019(3) -0.004(3)
C27 0.073(4) 0.056(3) 0.081(4) -0.002(3) 0.030(3) -0.021(3)
C28 0.042(2) 0.057(3) 0.075(3) -0.037(3) 0.025(2) -0.023(2)
C29 0.074(4) 0.066(4) 0.111(5) -0.035(4) 0.035(4) -0.039(3)
C30 0.048(3) 0.072(4) 0.114(6) -0.025(4) 0.017(3) -0.012(3)
C31A 0.061(4) 0.069(4) 0.050(4) -0.035(4) 0.003(3) -0.004(4)
C31B 0.058(4) 0.069(4) 0.051(4) -0.033(3) -0.002(3) -0.005(3)
C32A 0.085(8) 0.121(9) 0.096(8) -0.044(7) 0.031(6) -0.003(7)
C32B 0.117(8) 0.094(7) 0.096(6) -0.018(5) 0.020(6) -0.005(6)
C33A 0.106(9) 0.088(6) 0.095(8) -0.032(6) 0.013(7) 0.008(6)
C33B 0.077(6) 0.094(6) 0.089(7) -0.048(5) 0.018(5) 0.010(5)
C34A 0.066(4) 0.050(4) 0.083(5) -0.014(4) -0.006(4) -0.029(3)
C34B 0.075(4) 0.048(4) 0.075(5) -0.021(4) 0.001(4) -0.026(3)
C35A 0.084(7) 0.084(7) 0.090(6) 0.004(5) 0.005(5) -0.024(6)
C35B 0.089(7) 0.071(6) 0.085(5) -0.032(5) 0.001(5) -0.032(6)
C36A 0.066(6) 0.067(6) 0.109(7) -0.042(6) 0.009(5) -0.031(5)
C36B 0.093(7) 0.063(6) 0.130(8) -0.029(6) 0.042(6) -0.045(5)
C37A 0.071(6) 0.116(6) 0.066(5) -0.006(5) 0.013(5) -0.038(5)
C37B 0.069(5) 0.113(5) 0.064(4) -0.009(4) 0.010(4) -0.039(4)
C38A 0.053(6) 0.114(10) 0.066(8) -0.009(8) 0.017(6) -0.034(7)
C38B 0.064(6) 0.135(10) 0.075(6) -0.003(7) 0.018(5) -0.023(7)
C39A 0.061(7) 0.120(8) 0.070(11) -0.010(8) 0.020(7) -0.034(6)
C39B 0.073(7) 0.112(6) 0.064(8) -0.006(5) 0.016(6) -0.035(5)

loop_
_atom_type_symbol
_atom_type_description
_atom_type_scat_dispersion_real
_atom_type_scat_dispersion_imag
_atom_type_scat_source
C C 0.0033 0.0016 'International Tables Vol C Tables 4.2.6.8 and 6.1.1.4'
H H 0.0000 0.0000 'International Tables Vol C Tables 4.2.6.8 and 6.1.1.4'
Ho Ho -0.2175 4.6783 'International Tables Vol C Tables 4.2.6.8 and 6.1.1.4'
N N 0.0061 0.0033 'International Tables Vol C Tables 4.2.6.8 and 6.1.1.4'
O O 0.0106 0.0060 'International Tables Vol C Tables 4.2.6.8 and 6.1.1.4'

loop_
_geom_angle_atom_site_label_1
_geom_angle_atom_site_label_2
_geom_angle_atom_site_label_3
_geom_angle
_geom_angle_site_symmetry_1
_geom_angle_site_symmetry_3
_geom_angle_publ_flag
O12 Ho1 O8 80.96(9) . . ?
O12 Ho1 O4 81.80(10) . . ?
O8 Ho1 O4 139.49(9) . . ?
O12 Ho1 O5 150.84(9) . 2_675 ?
O8 Ho1 O5 77.32(10) . 2_675 ?
O4 Ho1 O5 102.53(12) . 2_675 ?
O12 Ho1 O1 79.51(9) . 1_655 ?
O8 Ho1 O1 135.89(9) . 1_655 ?
O4 Ho1 O1 75.38(9) . 1_655 ?
O5 Ho1 O1 129.62(9) 2_675 1_655 ?
O12 Ho1 O6 154.99(9) . 2_675 ?
O8 Ho1 O6 121.12(10) . 2_675 ?
O4 Ho1 O6 86.53(11) . 2_675 ?
O5 Ho1 O6 53.61(9) 2_675 2_675 ?
O1 Ho1 O6 76.17(9) 1_655 2_675 ?
O12 Ho1 O2 88.82(10) . 1_655 ?
O8 Ho1 O2 85.80(9) . 1_655 ?
O4 Ho1 O2 130.12(9) . 1_655 ?
O5 Ho1 O2 108.58(11) 2_675 1_655 ?
O1 Ho1 O2 54.75(9) 1_655 1_655 ?
O6 Ho1 O2 81.91(11) 2_675 1_655 ?
O12 Ho1 O3 77.88(10) . . ?
O8 Ho1 O3 85.65(9) . . ?
O4 Ho1 O3 54.93(9) . . ?
O5 Ho1 O3 81.27(11) 2_675 . ?
O1 Ho1 O3 127.50(9) 1_655 . ?
O6 Ho1 O3 112.91(11) 2_675 . ?
O2 Ho1 O3 165.17(10) 1_655 . ?
O12 Ho1 C8 75.49(11) . . ?
O8 Ho1 C8 112.10(10) . . ?
O4 Ho1 C8 27.60(10) . . ?
O5 Ho1 C8 94.91(12) 2_675 . ?
O1 Ho1 C8 100.62(10) 1_655 . ?
O6 Ho1 C8 103.32(12) 2_675 . ?
O2 Ho1 C8 153.39(10) 1_655 . ?
O3 Ho1 C8 27.64(10) . . ?
O12 Ho1 C1 82.98(10) . 1_655 ?
O8 Ho1 C1 111.27(10) . 1_655 ?
O4 Ho1 C1 102.59(10) . 1_655 ?
O5 Ho1 C1 123.05(11) 2_675 1_655 ?
O1 Ho1 C1 27.21(10) 1_655 1_655 ?
O6 Ho1 C1 78.07(10) 2_675 1_655 ?
O2 Ho1 C1 27.54(10) 1_655 1_655 ?
O3 Ho1 C1 152.13(10) . 1_655 ?
C8 Ho1 C1 127.12(11) . 1_655 ?
O12 Ho1 C9 174.41(10) . 2_675 ?
O8 Ho1 C9 100.28(10) . 2_675 ?
O4 Ho1 C9 93.90(11) . 2_675 ?
O5 Ho1 C9 26.87(10) 2_675 2_675 ?
O1 Ho1 C9 102.94(10) 1_655 2_675 ?
O6 Ho1 C9 26.79(10) 2_675 2_675 ?
O2 Ho1 C9 96.70(11) 1_655 2_675 ?
O3 Ho1 C9 96.73(11) . 2_675 ?
C8 Ho1 C9 99.04(11) . 2_675 ?
C1 Ho1 C9 101.52(11) 1_655 2_675 ?
O7 Ho2 O11 86.27(10) . . ?
O7 Ho2 O16A 90.9(3) . . ?
O11 Ho2 O16A 146.5(4) . . ?
O7 Ho2 O16B 102.3(3) . . ?
O11 Ho2 O16B 145.3(4) . . ?
O7 Ho2 O14 93.63(13) . . ?
O11 Ho2 O14 74.31(14) . . ?
O16A Ho2 O14 139.2(4) . . ?
O16B Ho2 O14 137.2(4) . . ?
O7 Ho2 O15A 74.3(5) . . ?
O11 Ho2 O15A 145.1(4) . . ?
O16A Ho2 O15A 64.1(6) . . ?
O14 Ho2 O15A 78.2(4) . . ?
O7 Ho2 O13 77.72(11) . . ?
O11 Ho2 O13 77.16(15) . . ?
O16A Ho2 O13 69.7(4) . . ?
O16B Ho2 O13 72.1(4) . . ?
O14 Ho2 O13 150.66(15) . . ?
O15A Ho2 O13 124.6(4) . . ?
O7 Ho2 O10 154.74(10) . 2_766 ?
O11 Ho2 O10 75.27(11) . 2_766 ?
O16A Ho2 O10 95.1(3) . 2_766 ?
O14 Ho2 O10 97.69(14) . 2_766 ?
O15A Ho2 O10 130.1(5) . 2_766 ?
O13 Ho2 O10 81.42(11) . 2_766 ?
O7 Ho2 O15B 74.9(3) . . ?
O11 Ho2 O15B 136.1(3) . . ?
O16B Ho2 O15B 78.2(5) . . ?
O14 Ho2 O15B 67.9(3) . . ?
O13 Ho2 O15B 133.8(3) . . ?
O10 Ho2 O15B 130.3(3) 2_766 . ?
O7 Ho2 O9 151.00(10) . 2_766 ?
O11 Ho2 O9 114.81(11) . 2_766 ?
O16A Ho2 O9 81.9(3) . 2_766 ?
O14 Ho2 O9 74.75(14) . 2_766 ?
O15A Ho2 O9 77.3(5) . 2_766 ?
O13 Ho2 O9 124.62(12) . 2_766 ?
O10 Ho2 O9 54.26(10) 2_766 2_766 ?
O7 Ho2 C17 177.29(12) . 2_766 ?
O11 Ho2 C17 93.87(11) . 2_766 ?
O16A Ho2 C17 90.4(3) . 2_766 ?
O16B Ho2 C17 79.1(3) . 2_766 ?
O14 Ho2 C17 83.81(14) . 2_766 ?
O15A Ho2 C17 104.2(5) . 2_766 ?
O13 Ho2 C17 104.95(12) . 2_766 ?
O10 Ho2 C17 27.26(11) 2_766 2_766 ?
O15B Ho2 C17 103.3(3) . 2_766 ?
O9 Ho2 C17 27.16(11) 2_766 2_766 ?
C1 O1 Ho1 92.2(2) . 1_455 ?
C1 O2 Ho1 91.5(2) . 1_455 ?
C8 O3 Ho1 89.2(2) . . ?
C8 O4 Ho1 92.7(2) . . ?
C9 O5 Ho1 93.4(2) . 2_675 ?
C9 O6 Ho1 93.0(2) . 2_675 ?
C16 O7 Ho2 147.6(3) . . ?
C16 O8 Ho1 136.7(2) . . ?
C17 O9 Ho2 90.9(2) . 2_766 ?
C17 O10 Ho2 92.7(2) . 2_766 ?
C24 O11 Ho2 143.6(3) . . ?
C24 O12 Ho1 139.4(3) . . ?
C25 O13 Ho2 136.5(3) . . ?
C28 O14 Ho2 141.2(4) . . ?
C31A O15A Ho2 132.0(12) . . ?
C31B O15B Ho2 123.3(9) . . ?
C34A O16A Ho2 159.5(11) . . ?
C34B O16B Ho2 145.8(13) . . ?
N1 N1 C4 114.5(4) 2_576 . ?
N2 N2 C12 113.6(4) 2_665 . ?
N3 N3 C22 114.1(4) 2_676 . ?
C25 N4 C26 122.1(4) . . ?
C25 N4 C27 121.7(4) . . ?
C26 N4 C27 116.1(4) . . ?
C28 N5 C30 121.1(5) . . ?
C28 N5 C29 122.1(5) . . ?
C30 N5 C29 116.5(5) . . ?
C31A N6A C32A 122.3(15) . . ?
C31A N6A C33A 116.8(13) . . ?
C32A N6A C33A 116.6(12) . . ?
C31B N6B C33B 124.9(10) . . ?
C31B N6B C32B 120.4(10) . . ?
C33B N6B C32B 114.7(10) . . ?
C34A N7A C35A 120.2(8) . . ?
C34A N7A C36A 120.6(8) . . ?
C35A N7A C36A 118.6(8) . . ?
C34B N7B C35B 120.4(12) . . ?
C34B N7B C36B 126.0(14) . . ?
C35B N7B C36B 113.6(12) . . ?
C37A N8A C39A 122.6(17) . . ?
C37A N8A C38A 120.6(17) . . ?
C39A N8A C38A 116.7(16) . . ?
C37B N8B C39B 120.6(11) . . ?
C37B N8B C38B 120.4(12) . . ?
C39B N8B C38B 118.6(10) . . ?
O1 C1 O2 121.5(3) . . ?
O1 C1 C2 119.0(3) . . ?
O2 C1 C2 119.5(3) . . ?
O1 C1 Ho1 60.60(18) . 1_455 ?
O2 C1 Ho1 60.96(18) . 1_455 ?
C2 C1 Ho1 179.0(3) . 1_455 ?
C7 C2 C3 120.4(3) . . ?
C7 C2 C1 119.3(3) . . ?
C3 C2 C1 120.3(3) . . ?
C2 C3 C4 118.9(4) . . ?
C2 C3 H3 120.5 . . ?
C4 C3 H3 120.5 . . ?
C5 C4 C3 120.7(4) . . ?
C5 C4 N1 115.0(3) . . ?
C3 C4 N1 124.3(4) . . ?
C4 C5 C6 120.0(3) . . ?
C4 C5 H5 120.0 . . ?
C6 C5 H5 120.0 . . ?
C5 C6 C7 119.8(4) . . ?
C5 C6 C8 120.4(3) . . ?
C7 C6 C8 119.8(3) . . ?
C2 C7 C6 120.1(4) . . ?
C2 C7 H7 119.9 . . ?
C6 C7 H7 119.9 . . ?
O4 C8 O3 121.8(3) . . ?
O4 C8 C6 118.6(3) . . ?
O3 C8 C6 119.6(3) . . ?
O4 C8 Ho1 59.65(19) . . ?
O3 C8 Ho1 63.20(19) . . ?
C6 C8 Ho1 168.1(3) . . ?
O6 C9 O5 119.8(4) . . ?
O6 C9 C10 120.3(3) . . ?
O5 C9 C10 119.8(3) . . ?
O6 C9 Ho1 60.3(2) . 2_675 ?
O5 C9 Ho1 59.8(2) . 2_675 ?
C10 C9 Ho1 174.0(3) . 2_675 ?
C11 C10 C15 120.6(3) . . ?
C11 C10 C9 119.4(3) . . ?
C15 C10 C9 119.9(3) . . ?
C10 C11 C12 119.5(3) . . ?
C10 C11 H11 120.3 . . ?
C12 C11 H11 120.3 . . ?
C13 C12 C11 120.6(3) . . ?
C13 C12 N2 115.0(3) . . ?
C11 C12 N2 124.4(3) . . ?
C12 C13 C14 119.5(3) . . ?
C12 C13 H13 120.2 . . ?
C14 C13 H13 120.2 . . ?
C15 C14 C13 120.1(3) . . ?
C15 C14 C16 120.9(3) . . ?
C13 C14 C16 119.0(3) . . ?
C14 C15 C10 119.6(3) . . ?
C14 C15 H15 120.2 . . ?
C10 C15 H15 120.2 . . ?
O7 C16 O8 125.2(3) . . ?
O7 C16 C14 117.5(3) . . ?
O8 C16 C14 117.4(3) . . ?
O9 C17 O10 121.4(4) . . ?
O9 C17 C18 119.1(4) . . ?
O10 C17 C18 119.5(4) . . ?
O9 C17 Ho2 61.9(2) . 2_766 ?
O10 C17 Ho2 60.1(2) . 2_766 ?
C18 C17 Ho2 170.6(3) . 2_766 ?
C23 C18 C19 120.2(4) . . ?
C23 C18 C17 119.9(3) . . ?
C19 C18 C17 119.9(3) . . ?
C18 C19 C20 119.8(4) . . ?
C18 C19 H19 120.1 . . ?
C20 C19 H19 120.1 . . ?
C21 C20 C19 120.3(3) . . ?
C21 C20 C24 119.8(3) . . ?
C19 C20 C24 119.9(3) . . ?
C20 C21 C22 119.6(3) . . ?
C20 C21 H21 120.2 . . ?
C22 C21 H21 120.2 . . ?
C23 C22 C21 120.3(3) . . ?
C23 C22 N3 115.8(3) . . ?
C21 C22 N3 123.9(3) . . ?
C18 C23 C22 119.8(4) . . ?
C18 C23 H23 120.1 . . ?
C22 C23 H23 120.1 . . ?
O11 C24 O12 124.5(4) . . ?
O11 C24 C20 117.2(3) . . ?
O12 C24 C20 118.3(3) . . ?
O13 C25 N4 124.5(5) . . ?
O13 C25 H25 117.8 . . ?
N4 C25 H25 117.8 . . ?
N4 C26 H26A 109.5 . . ?
N4 C26 H26B 109.5 . . ?
H26A C26 H26B 109.5 . . ?
N4 C26 H26C 109.5 . . ?
H26A C26 H26C 109.5 . . ?
H26B C26 H26C 109.5 . . ?
N4 C27 H27A 109.5 . . ?
N4 C27 H27B 109.5 . . ?
H27A C27 H27B 109.5 . . ?
N4 C27 H27C 109.5 . . ?
H27A C27 H27C 109.5 . . ?
H27B C27 H27C 109.5 . . ?
O14 C28 N5 123.2(5) . . ?
O14 C28 H28 118.4 . . ?
N5 C28 H28 118.4 . . ?
N5 C29 H29A 109.5 . . ?
N5 C29 H29B 109.5 . . ?
H29A C29 H29B 109.5 . . ?
N5 C29 H29C 109.5 . . ?
H29A C29 H29C 109.5 . . ?
H29B C29 H29C 109.5 . . ?
N5 C30 H30A 109.5 . . ?
N5 C30 H30B 109.5 . . ?
H30A C30 H30B 109.5 . . ?
N5 C30 H30C 109.5 . . ?
H30A C30 H30C 109.5 . . ?
H30B C30 H30C 109.5 . . ?
O15A C31A N6A 123.6(15) . . ?
O15A C31A H31A 118.2 . . ?
N6A C31A H31A 118.2 . . ?
O15B C31B N6B 128.3(11) . . ?
O15B C31B H31B 115.9 . . ?
N6B C31B H31B 115.9 . . ?
N6A C32A H32A 109.5 . . ?
N6A C32A H32B 109.5 . . ?
H32A C32A H32B 109.5 . . ?
N6A C32A H32C 109.5 . . ?
H32A C32A H32C 109.5 . . ?
H32B C32A H32C 109.5 . . ?
N6B C32B H32D 109.5 . . ?
N6B C32B H32E 109.5 . . ?
H32D C32B H32E 109.5 . . ?
N6B C32B H32F 109.5 . . ?
H32D C32B H32F 109.5 . . ?
H32E C32B H32F 109.5 . . ?
N6A C33A H33A 109.5 . . ?
N6A C33A H33B 109.5 . . ?
H33A C33A H33B 109.5 . . ?
N6A C33A H33C 109.5 . . ?
H33A C33A H33C 109.5 . . ?
H33B C33A H33C 109.5 . . ?
N6B C33B H33D 109.5 . . ?
N6B C33B H33E 109.5 . . ?
H33D C33B H33E 109.5 . . ?
N6B C33B H33F 109.5 . . ?
H33D C33B H33F 109.5 . . ?
H33E C33B H33F 109.5 . . ?
O16A C34A N7A 138.5(12) . . ?
O16A C34A H34A 110.7 . . ?
N7A C34A H34A 110.8 . . ?
O16B C34B N7B 133.1(15) . . ?
O16B C34B H34B 113.4 . . ?
N7B C34B H34B 113.4 . . ?
N7A C35A H35A 109.5 . . ?
N7A C35A H35B 109.5 . . ?
H35A C35A H35B 109.5 . . ?
N7A C35A H35C 109.5 . . ?
H35A C35A H35C 109.5 . . ?
H35B C35A H35C 109.5 . . ?
N7B C35B H35D 109.5 . . ?
N7B C35B H35E 109.5 . . ?
H35D C35B H35E 109.5 . . ?
N7B C35B H35F 109.5 . . ?
H35D C35B H35F 109.5 . . ?
H35E C35B H35F 109.5 . . ?
N7A C36A H36A 109.5 . . ?
N7A C36A H36B 109.5 . . ?
H36A C36A H36B 109.5 . . ?
N7A C36A H36C 109.5 . . ?
H36A C36A H36C 109.5 . . ?
H36B C36A H36C 109.5 . . ?
N7B C36B H36D 109.5 . . ?
N7B C36B H36E 109.5 . . ?
H36D C36B H36E 109.5 . . ?
N7B C36B H36F 109.5 . . ?
H36D C36B H36F 109.5 . . ?
H36E C36B H36F 109.5 . . ?
O17A C37A N8A 127.9(19) . . ?
O17A C37A H37A 116.0 . . ?
N8A C37A H37A 116.1 . . ?
O17B C37B N8B 120.7(13) . . ?
O17B C37B H37B 119.7 . . ?
N8B C37B H37B 119.7 . . ?
N8A C38A H38A 109.5 . . ?
N8A C38A H38B 109.5 . . ?
H38A C38A H38B 109.5 . . ?
N8A C38A H38C 109.5 . . ?
H38A C38A H38C 109.5 . . ?
H38B C38A H38C 109.5 . . ?
N8B C38B H38D 109.5 . . ?
N8B C38B H38E 109.5 . . ?
H38D C38B H38E 109.5 . . ?
N8B C38B H38F 109.5 . . ?
H38D C38B H38F 109.5 . . ?
H38E C38B H38F 109.5 . . ?
N8A C39A H39A 109.5 . . ?
N8A C39A H39B 109.5 . . ?
H39A C39A H39B 109.5 . . ?
N8A C39A H39C 109.5 . . ?
H39A C39A H39C 109.5 . . ?
H39B C39A H39C 109.5 . . ?
N8B C39B H39D 109.5 . . ?
N8B C39B H39E 109.5 . . ?
H39D C39B H39E 109.5 . . ?
N8B C39B H39F 109.5 . . ?
H39D C39B H39F 109.5 . . ?
H39E C39B H39F 109.5 . . ?

loop_
_geom_bond_atom_site_label_1
_geom_bond_atom_site_label_2
_geom_bond_distance
_geom_bond_site_symmetry_2
_geom_bond_publ_flag
Ho1 O12 2.271(3) . ?
Ho1 O8 2.284(2) . ?
Ho1 O4 2.349(3) . ?
Ho1 O5 2.390(3) 2_675 ?
Ho1 O1 2.394(2) 1_655 ?
Ho1 O6 2.401(3) 2_675 ?
Ho1 O2 2.402(2) 1_655 ?
Ho1 O3 2.427(3) . ?
Ho1 C8 2.718(4) . ?
Ho1 C1 2.746(4) 1_655 ?
Ho1 C9 2.762(4) 2_675 ?
Ho2 O7 2.272(3) . ?
Ho2 O11 2.297(3) . ?
Ho2 O16A 2.312(9) . ?
Ho2 O16B 2.319(9) . ?
Ho2 O14 2.319(4) . ?
Ho2 O15A 2.375(11) . ?
Ho2 O13 2.380(3) . ?
Ho2 O10 2.381(3) 2_766 ?
Ho2 O15B 2.388(7) . ?
Ho2 O9 2.421(3) 2_766 ?
Ho2 C17 2.744(4) 2_766 ?
O1 C1 1.257(4) . ?
O2 C1 1.270(5) . ?
O3 C8 1.261(5) . ?
O4 C8 1.261(4) . ?
O5 C9 1.251(5) . ?
O6 C9 1.246(5) . ?
O7 C16 1.252(5) . ?
O8 C16 1.267(4) . ?
O9 C17 1.253(5) . ?
O10 C17 1.258(5) . ?
O11 C24 1.244(5) . ?
O12 C24 1.258(5) . ?
O13 C25 1.238(6) . ?
O14 C28 1.233(6) . ?
O15A C31A 1.216(9) . ?
O15B C31B 1.244(12) . ?
O16A C34A 1.152(11) . ?
O16B C34B 1.106(12) . ?
O17A C37A 1.252(17) . ?
O17B C37B 1.265(13) . ?
N1 N1 1.241(7) 2_576 ?
N1 C4 1.441(5) . ?
N2 N2 1.256(6) 2_665 ?
N2 C12 1.438(5) . ?
N3 N3 1.249(6) 2_676 ?
N3 C22 1.433(5) . ?
N4 C25 1.315(6) . ?
N4 C26 1.450(7) . ?
N4 C27 1.455(7) . ?
N5 C28 1.308(6) . ?
N5 C30 1.453(7) . ?
N5 C29 1.458(7) . ?
N6A C31A 1.306(8) . ?
N6A C32A 1.459(9) . ?
N6A C33A 1.462(9) . ?
N6B C31B 1.286(11) . ?
N6B C33B 1.447(11) . ?
N6B C32B 1.478(13) . ?
N7A C34A 1.286(10) . ?
N7A C35A 1.436(8) . ?
N7A C36A 1.438(8) . ?
N7B C34B 1.286(13) . ?
N7B C35B 1.443(14) . ?
N7B C36B 1.454(13) . ?
N8A C37A 1.318(15) . ?
N8A C39A 1.454(15) . ?
N8A C38A 1.465(15) . ?
N8B C37B 1.321(12) . ?
N8B C39B 1.455(12) . ?
N8B C38B 1.472(12) . ?
C1 C2 1.502(5) . ?
C2 C7 1.391(5) . ?
C2 C3 1.395(5) . ?
C3 C4 1.399(5) . ?
C3 H3 0.9500 . ?
C4 C5 1.387(5) . ?
C5 C6 1.391(5) . ?
C5 H5 0.9500 . ?
C6 C7 1.392(5) . ?
C6 C8 1.493(5) . ?
C7 H7 0.9500 . ?
C9 C10 1.499(5) . ?
C10 C11 1.382(5) . ?
C10 C15 1.398(5) . ?
C11 C12 1.391(5) . ?
C11 H11 0.9500 . ?
C12 C13 1.390(5) . ?
C13 C14 1.397(5) . ?
C13 H13 0.9500 . ?
C14 C15 1.388(5) . ?
C14 C16 1.505(5) . ?
C15 H15 0.9500 . ?
C17 C18 1.499(5) . ?
C18 C23 1.388(5) . ?
C18 C19 1.389(5) . ?
C19 C20 1.398(5) . ?
C19 H19 0.9500 . ?
C20 C21 1.385(5) . ?
C20 C24 1.498(5) . ?
C21 C22 1.395(5) . ?
C21 H21 0.9500 . ?
C22 C23 1.394(5) . ?
C23 H23 0.9500 . ?
C25 H25 0.9500 . ?
C26 H26A 0.9800 . ?
C26 H26B 0.9800 . ?
C26 H26C 0.9800 . ?
C27 H27A 0.9800 . ?
C27 H27B 0.9800 . ?
C27 H27C 0.9800 . ?
C28 H28 0.9500 . ?
C29 H29A 0.9800 . ?
C29 H29B 0.9800 . ?
C29 H29C 0.9800 . ?
C30 H30A 0.9800 . ?
C30 H30B 0.9800 . ?
C30 H30C 0.9800 . ?
C31A H31A 0.9500 . ?
C31B H31B 0.9500 . ?
C32A H32A 0.9800 . ?
C32A H32B 0.9800 . ?
C32A H32C 0.9800 . ?
C32B H32D 0.9800 . ?
C32B H32E 0.9800 . ?
C32B H32F 0.9800 . ?
C33A H33A 0.9800 . ?
C33A H33B 0.9800 . ?
C33A H33C 0.9800 . ?
C33B H33D 0.9800 . ?
C33B H33E 0.9800 . ?
C33B H33F 0.9800 . ?
C34A H34A 0.9500 . ?
C34B H34B 0.9500 . ?
C35A H35A 0.9800 . ?
C35A H35B 0.9800 . ?
C35A H35C 0.9800 . ?
C35B H35D 0.9800 . ?
C35B H35E 0.9800 . ?
C35B H35F 0.9800 . ?
C36A H36A 0.9800 . ?
C36A H36B 0.9800 . ?
C36A H36C 0.9800 . ?
C36B H36D 0.9800 . ?
C36B H36E 0.9800 . ?
C36B H36F 0.9800 . ?
C37A H37A 0.9500 . ?
C37B H37B 0.9500 . ?
C38A H38A 0.9800 . ?
C38A H38B 0.9800 . ?
C38A H38C 0.9800 . ?
C38B H38D 0.9800 . ?
C38B H38E 0.9800 . ?
C38B H38F 0.9800 . ?
C39A H39A 0.9800 . ?
C39A H39B 0.9800 . ?
C39A H39C 0.9800 . ?
C39B H39D 0.9800 . ?
C39B H39E 0.9800 . ?
C39B H39F 0.9800 . ?

loop_
_geom_hbond_atom_site_label_D
_geom_hbond_atom_site_label_H
_geom_hbond_atom_site_label_A
_geom_hbond_distance_DH
_geom_hbond_distance_HA
_geom_hbond_distance_DA
_geom_hbond_angle_DHA
_geom_hbond_site_symmetry_A
_geom_hbond_publ_flag
C25 H25 O12 0.95 2.57 3.328(6) 137.1 . yes
C28 H28 O2 0.95 2.52 3.386(6) 152.2 1_655 yes
C35B^b H35E^b O6 0.98 2.26 3.151(12) 150.4 2_665 yes
C36A^a H36C^a O1 0.98 2.52 3.358(14) 143.7 1_645 yes
C36A^a H36C^a O4 0.98 2.59 3.432(10) 143.8 1_545 yes
C36B^b H36D^b O1 0.98 2.37 3.280(15) 155.1 1_645 yes
C37B^b H37B^b O8 0.95 2.40 3.307(16) 159.3 . yes
C39A^a H39C^a O5 0.98 2.57 3.39(2) 141.4 2_675 yes

loop_
_geom_torsion_atom_site_label_1
_geom_torsion_atom_site_label_2
_geom_torsion_atom_site_label_3
_geom_torsion_atom_site_label_4
_geom_torsion
_geom_torsion_site_symmetry_1
_geom_torsion_site_symmetry_2
_geom_torsion_site_symmetry_3
_geom_torsion_site_symmetry_4
_geom_torsion_publ_flag
Ho1 O1 C1 O2 1.8(4) 1_455 . . . ?
Ho1 O1 C1 C2 -179.0(3) 1_455 . . . ?
Ho1 O2 C1 O1 -1.8(4) 1_455 . . . ?
Ho1 O2 C1 C2 179.0(3) 1_455 . . . ?
O1 C1 C2 C7 -156.4(4) . . . . ?
O2 C1 C2 C7 22.9(6) . . . . ?
O1 C1 C2 C3 22.6(6) . . . . ?
O2 C1 C2 C3 -158.1(4) . . . . ?
C7 C2 C3 C4 -1.2(6) . . . . ?
C1 C2 C3 C4 179.8(4) . . . . ?
C2 C3 C4 C5 3.2(6) . . . . ?
C2 C3 C4 N1 -177.8(4) . . . . ?
N1 N1 C4 C5 170.3(5) 2_576 . . . ?
N1 N1 C4 C3 -8.8(7) 2_576 . . . ?
C3 C4 C5 C6 -2.3(6) . . . . ?
N1 C4 C5 C6 178.6(4) . . . . ?
C4 C5 C6 C7 -0.6(6) . . . . ?
C4 C5 C6 C8 179.8(4) . . . . ?
C3 C2 C7 C6 -1.8(6) . . . . ?
C1 C2 C7 C6 177.3(4) . . . . ?
C5 C6 C7 C2 2.7(6) . . . . ?
C8 C6 C7 C2 -177.8(4) . . . . ?
Ho1 O4 C8 O3 -12.3(4) . . . . ?
Ho1 O4 C8 C6 166.5(3) . . . . ?
Ho1 O3 C8 O4 11.9(4) . . . . ?
Ho1 O3 C8 C6 -166.9(3) . . . . ?
C5 C6 C8 O4 -28.9(6) . . . . ?
C7 C6 C8 O4 151.6(4) . . . . ?
C5 C6 C8 O3 150.0(4) . . . . ?
C7 C6 C8 O3 -29.5(6) . . . . ?
C5 C6 C8 Ho1 49.6(15) . . . . ?
C7 C6 C8 Ho1 -130.0(12) . . . . ?
Ho1 O6 C9 O5 4.6(4) 2_675 . . . ?
Ho1 O6 C9 C10 -173.1(3) 2_675 . . . ?
Ho1 O5 C9 O6 -4.7(4) 2_675 . . . ?
Ho1 O5 C9 C10 173.1(3) 2_675 . . . ?
O6 C9 C10 C11 1.2(6) . . . . ?
O5 C9 C10 C11 -176.6(4) . . . . ?
O6 C9 C10 C15 178.8(4) . . . . ?
O5 C9 C10 C15 1.0(6) . . . . ?
C15 C10 C11 C12 -1.9(6) . . . . ?
C9 C10 C11 C12 175.7(4) . . . . ?
C10 C11 C12 C13 1.6(6) . . . . ?
C10 C11 C12 N2 -178.7(4) . . . . ?
N2 N2 C12 C13 -168.5(4) 2_665 . . . ?
N2 N2 C12 C11 11.8(7) 2_665 . . . ?
C11 C12 C13 C14 -0.8(6) . . . . ?
N2 C12 C13 C14 179.5(4) . . . . ?
C12 C13 C14 C15 0.2(6) . . . . ?
C12 C13 C14 C16 -179.6(4) . . . . ?
C13 C14 C15 C10 -0.5(6) . . . . ?
C16 C14 C15 C10 179.3(3) . . . . ?
C11 C10 C15 C14 1.3(6) . . . . ?
C9 C10 C15 C14 -176.2(3) . . . . ?
Ho2 O7 C16 O8 -51.2(7) . . . . ?
Ho2 O7 C16 C14 128.6(4) . . . . ?
Ho1 O8 C16 O7 -67.0(5) . . . . ?
Ho1 O8 C16 C14 113.2(4) . . . . ?
C15 C14 C16 O7 167.4(4) . . . . ?
C13 C14 C16 O7 -12.7(5) . . . . ?
C15 C14 C16 O8 -12.8(5) . . . . ?
C13 C14 C16 O8 167.0(3) . . . . ?
Ho2 O9 C17 O10 -8.8(5) 2_766 . . . ?
Ho2 O9 C17 C18 169.3(3) 2_766 . . . ?
Ho2 O10 C17 O9 9.0(5) 2_766 . . . ?
Ho2 O10 C17 C18 -169.1(3) 2_766 . . . ?
O9 C17 C18 C23 23.0(6) . . . . ?
O10 C17 C18 C23 -158.9(4) . . . . ?
O9 C17 C18 C19 -154.3(4) . . . . ?
O10 C17 C18 C19 23.9(6) . . . . ?
C23 C18 C19 C20 -0.3(6) . . . . ?
C17 C18 C19 C20 177.0(4) . . . . ?
C18 C19 C20 C21 0.9(6) . . . . ?
C18 C19 C20 C24 -178.6(4) . . . . ?
C19 C20 C21 C22 -0.9(6) . . . . ?
C24 C20 C21 C22 178.6(4) . . . . ?
C20 C21 C22 C23 0.2(6) . . . . ?
C20 C21 C22 N3 179.4(4) . . . . ?
N3 N3 C22 C23 -169.0(4) 2_676 . . . ?
N3 N3 C22 C21 11.8(6) 2_676 . . . ?
C19 C18 C23 C22 -0.4(6) . . . . ?
C17 C18 C23 C22 -177.7(4) . . . . ?
C21 C22 C23 C18 0.5(6) . . . . ?
N3 C22 C23 C18 -178.8(4) . . . . ?
Ho2 O11 C24 O12 -20.2(8) . . . . ?
Ho2 O11 C24 C20 158.3(4) . . . . ?
Ho1 O12 C24 O11 -93.6(5) . . . . ?
Ho1 O12 C24 C20 88.0(5) . . . . ?
C21 C20 C24 O11 -169.5(4) . . . . ?
C19 C20 C24 O11 10.0(6) . . . . ?
C21 C20 C24 O12 9.0(6) . . . . ?
C19 C20 C24 O12 -171.5(4) . . . . ?
Ho2 O13 C25 N4 176.6(4) . . . . ?
C26 N4 C25 O13 -177.7(6) . . . . ?
C27 N4 C25 O13 -1.3(9) . . . . ?
Ho2 O14 C28 N5 -170.8(4) . . . . ?
C30 N5 C28 O14 3.2(9) . . . . ?
C29 N5 C28 O14 177.0(6) . . . . ?
Ho2 O15A C31A N6A 124(2) . . . . ?
C32A N6A C31A O15A -174(2) . . . . ?
C33A N6A C31A O15A -18(3) . . . . ?
Ho2 O15B C31B N6B -148.7(11) . . . . ?
C33B N6B C31B O15B 177.4(13) . . . . ?
C32B N6B C31B O15B -5(2) . . . . ?
Ho2 O16A C34A N7A -123(3) . . . . ?
C35A N7A C34A O16A 9(3) . . . . ?
C36A N7A C34A O16A 179.2(19) . . . . ?
Ho2 O16B C34B N7B 127.5(19) . . . . ?
C35B N7B C34B O16B 1(3) . . . . ?
C36B N7B C34B O16B 176.8(17) . . . . ?
C39A N8A C37A O17A 180(3) . . . . ?
C38A N8A C37A O17A -2(3) . . . . ?
C39B N8B C37B O17B 177.8(16) . . . . ?
C38B N8B C37B O17B 5(2) . . . . ?
